data_9005512
loop_
_publ_author_name
'Kyono, A.'
'Kimata, M.'

_publ_section_title
;
 The crystal structure of synthetic TlAlSi3O8: Influence of the
 inert-pair effect of thallium on the feldspar structure
;
_journal_name_full 'European Journal of Mineralogy'
_journal_page_first 849
_journal_page_last 856
_journal_paper_doi 10.1127/0935-1221/2001/0013/0849
_journal_volume 13
_journal_year 2001
_chemical_formula_sum 'Al O8 Si3 Tl'
_chemical_name_mineral TlAlSi3O8
_space_group_IT_number 12
_symmetry_space_group_name_Hall '-C 2y'
_symmetry_space_group_name_H-M 'C 1 2/m 1'
_cell_angle_alpha 90
_cell_angle_beta 116.88
_cell_angle_gamma 90
_cell_formula_units_Z 4
_cell_length_a 8.882
_cell_length_b 13.048
_cell_length_c 7.202
_cell_volume 744.476
_database_code_amcsd 0006900
_exptl_crystal_density_diffrn 3.958
_cod_original_formula_sum 'Tl (Al Si3) O8'
_cod_database_code 9005512
_amcsd_formula_title TlAlSi3O8

loop_
_space_group_symop_operation_xyz
x,y,z
1/2+x,1/2+y,z
x,-y,z
1/2+x,1/2-y,z
-x,y,-z
1/2-x,1/2+y,-z
-x,-y,-z
1/2-x,1/2-y,-z

loop_
_atom_site_aniso_label
_atom_site_aniso_U_11
_atom_site_aniso_U_22
_atom_site_aniso_U_33
_atom_site_aniso_U_12
_atom_site_aniso_U_13
_atom_site_aniso_U_23
Tl 0.06200 0.11630 0.04830 0.00000 0.02300 0.00000
AlT1 0.04090 0.07160 0.02740 0.00170 0.01740 0.00150
SiT1 0.04090 0.07160 0.02740 0.00170 0.01740 0.00150
AlT2 0.04120 0.06370 0.03490 0.00200 0.02210 0.00190
SiT2 0.04120 0.06370 0.03490 0.00200 0.02210 0.00190
OA1 0.08790 0.05480 0.01670 0.00000 0.03060 0.00000
OA2 0.05990 0.03590 0.09910 0.00000 0.03060 0.00000
OB 0.05590 0.07430 0.03690 0.00310 0.01550 -0.00350
OC 0.04950 0.06480 0.03100 -0.00320 0.01110 -0.01430
OD 0.08870 0.05460 0.01950 -0.00260 0.02150 -0.00680

loop_
_atom_site_label
_atom_site_fract_x
_atom_site_fract_y
_atom_site_fract_z
_atom_site_occupancy
_atom_site_U_iso_or_equiv
_atom_site_type_symbol
_atom_site_attached_hydrogens
Tl 0.29680 0.00000 0.15680 1.00000 0.07630 Tl 0
AlT1 0.00810 0.19280 0.22220 0.26100 0.04590 Al 0
SiT1 0.00810 0.19280 0.22220 0.73900 0.04590 Si 0
AlT2 0.72230 0.12270 0.33950 0.23900 0.04480 Al 0
SiT2 0.72230 0.12270 0.33950 0.76100 0.04480 Si 0
OA1 0.00000 0.14940 0.00000 1.00000 0.05050 O 0
OA2 0.67670 0.00000 0.28170 1.00000 0.06700 O 0
OB 0.82790 0.16060 0.22120 1.00000 0.05780 O 0
OC 0.04100 0.31630 0.26030 1.00000 0.05110 O 0
OD 0.17300 0.12840 0.40760 1.00000 0.05540 O 0

loop_
_cod_changelog_entry_id
_cod_changelog_entry_author
_cod_changelog_entry_date
_cod_changelog_entry_text
1
;cod-tools version 3.8.0
Id: cif_guess_AMCSD_atom_types 9581 2023-05-17 12:35:41Z saulius
;
2023-05-23T09:19:21+03:00
;Derived atom types and hydrogen counts
from atom names that follow the AMCSD naming convention
(Wat == water, O-H == hydroxyl).
;

loop_
_cod_related_entry_id
_cod_related_entry_database
_cod_related_entry_code
1 AMCSD 0006900
